data_2310441
loop_
_publ_author_name
'McDonald, R.R.'
'Larson, A.C.'
'Cromer, D.T.'

_publ_section_title
;
 The Crystal Structure of Sodium Pentafluorodistannate(II), Na Sn2 F5
;
_journal_name_full 'Acta Crystallographica (1,1948-23,1967)'
_journal_page_first 1104
_journal_page_last 1108
_journal_volume 17
_journal_year 1964
_chemical_formula_sum 'F5 Na Sn2'
_chemical_name_systematic 'Na Sn2 F5'
_space_group_IT_number 133
_symmetry_space_group_name_Hall '-P 4ac 2b'
_symmetry_space_group_name_H-M 'P 42/n b c :2'
_cell_angle_alpha 90
_cell_angle_beta 90
_cell_angle_gamma 90
_cell_formula_units_Z 8
_cell_length_a 9.02
_cell_length_b 9.02
_cell_length_c 13.685
_cell_volume 1113.417
_citation_journal_id_ASTM ACCRA9
_cod_data_source_file McDonald_ACCRA9_1964_939.cif
_cod_data_source_block F5Na1Sn2
_cod_original_formula_sum 'F5 Na1 Sn2'
_cod_database_code 2310441

loop_
_symmetry_equiv_pos_as_xyz
x,y,z
-y+1/2,x,z+1/2
-x+1/2,-y+1/2,z
y,-x+1/2,z+1/2
x,-y+1/2,-z
y,x,-z+1/2
-x+1/2,y,-z
-y+1/2,-x+1/2,-z+1/2
-x,-y,-z
y-1/2,-x,-z-1/2
x-1/2,y-1/2,-z
-y,x-1/2,-z-1/2
-x,y-1/2,z
-y,-x,z-1/2
x-1/2,-y,z
y-1/2,x-1/2,z-1/2

loop_
_atom_site_label
_atom_site_type_symbol
_atom_site_fract_x
_atom_site_fract_y
_atom_site_fract_z
_atom_site_occupancy
_atom_site_U_iso_or_equiv
Sn1 Sn+2 0.5698 0.4155 0.1192 1 0.0
Na2 Na+1 0.25 0.25 0.25 1 0.0
Na1 Na+1 0.25 0.25 0 1 0.0
F3 F-1 0.56 0.56 0.25 1 0.0
F2 F-1 0.3431 0.4007 0.1382 1 0.0
F1 F-1 0.4596 0.3815 -0.0496 1 0.0
